data_7036743
loop_
_publ_author_name
'Ong, Yih Ching'
'Blair, Victoria L.'
'Kedzierski, Lukasz'
'Tuck, Kellie L.'
'Andrews, Philip C.'

_publ_section_title
;
 Stability and toxicity of tris-tolyl bismuth(v) dicarboxylates and their
 biological activity towards Leishmania major.
;
_journal_issue 41
_journal_name_full 'Dalton transactions (Cambridge, England : 2003)'
_journal_page_first 18215
_journal_page_last 18226
_journal_paper_doi 10.1039/c5dt03335g
_journal_volume 44
_journal_year 2015
_chemical_formula_moiety 'C37 H35 Bi O6'
_chemical_formula_sum 'C37 H35 Bi O6'
_chemical_formula_weight 784.63
_chemical_name_systematic
; 
 ? 
;
_space_group_IT_number 14
_symmetry_cell_setting monoclinic
_symmetry_space_group_name_Hall '-P 2ybc'
_symmetry_space_group_name_H-M 'P 1 21/c 1'
_atom_sites_solution_hydrogens geom
_atom_sites_solution_primary direct
_atom_sites_solution_secondary difmap
_audit_creation_method SHELXL-97
_audit_update_record
;
2015-09-24 deposited with the CCDC.
2015-09-24 downloaded from the CCDC.
;
_cell_angle_alpha 90.00
_cell_angle_beta 91.79(3)
_cell_angle_gamma 90.00
_cell_formula_units_Z 4
_cell_length_a 10.960(2)
_cell_length_b 15.975(3)
_cell_length_c 17.886(4)
_cell_measurement_reflns_used 58996
_cell_measurement_temperature 173(2)
_cell_volume 3130.1(11)
_computing_cell_refinement 'XDS (Kabasch, 1993)'
_computing_data_collection 'Blue Ice (McPhillips, 2002)'
_computing_data_reduction 'XDS (Kabasch, 1993)'
_computing_molecular_graphics XSeed
_computing_publication_material CIFTAB
_computing_structure_refinement 'SHELXL-97 (Sheldrick, 2008)'
_computing_structure_solution 'SHELXS-97 (Sheldrick, 2008)'
_diffrn_ambient_temperature 173(2)
_diffrn_measured_fraction_theta_full 0.949
_diffrn_measured_fraction_theta_max 0.761
_diffrn_measurement_device_type 'ADSC Quantum 210r CCD'
_diffrn_measurement_method '\f scan'
_diffrn_radiation_monochromator silicon
_diffrn_radiation_source 'MX1 beamline, Australian Synchrotron'
_diffrn_radiation_type synchrotron
_diffrn_radiation_wavelength 0.71080
_diffrn_reflns_av_R_equivalents 0.0476
_diffrn_reflns_av_sigmaI/netI 0.0245
_diffrn_reflns_limit_h_max 15
_diffrn_reflns_limit_h_min -15
_diffrn_reflns_limit_k_max 20
_diffrn_reflns_limit_k_min -20
_diffrn_reflns_limit_l_max 23
_diffrn_reflns_limit_l_min -23
_diffrn_reflns_number 58996
_diffrn_reflns_theta_full 25.00
_diffrn_reflns_theta_max 31.55
_diffrn_reflns_theta_min 1.71
_diffrn_standards_number 0
_exptl_absorpt_coefficient_mu 5.679
_exptl_absorpt_correction_T_max 0.9454
_exptl_absorpt_correction_T_min 0.8047
_exptl_absorpt_correction_type multi-scan
_exptl_absorpt_process_details 'SADABS: Sheldrick Acta Cryst. A51, (1995) 33-38'
_exptl_crystal_colour colourless
_exptl_crystal_density_diffrn 1.665
_exptl_crystal_density_method 'not measured'
_exptl_crystal_description needle
_exptl_crystal_F_000 1552
_exptl_crystal_size_max 0.04
_exptl_crystal_size_mid 0.02
_exptl_crystal_size_min 0.01
_refine_diff_density_max 2.113
_refine_diff_density_min -1.422
_refine_diff_density_rms 0.243
_refine_ls_extinction_coef 0.0130(4)
_refine_ls_extinction_expression Fc^*^=kFc[1+0.001xFc^2^\l^3^/sin(2\q)]^-1/4^
_refine_ls_extinction_method SHELXL
_refine_ls_goodness_of_fit_ref 1.038
_refine_ls_hydrogen_treatment constr
_refine_ls_matrix_type full
_refine_ls_number_parameters 403
_refine_ls_number_reflns 7976
_refine_ls_number_restraints 0
_refine_ls_restrained_S_all 1.038
_refine_ls_R_factor_all 0.0433
_refine_ls_R_factor_gt 0.0353
_refine_ls_shift/su_max 0.002
_refine_ls_shift/su_mean 0.000
_refine_ls_structure_factor_coef Fsqd
_refine_ls_weighting_details 'calc w=1/[\s^2^(Fo^2^)+(0.0712P)^2^+0.5915P] where P=(Fo^2^+2Fc^2^)/3'
_refine_ls_weighting_scheme calc
_refine_ls_wR_factor_gt 0.0891
_refine_ls_wR_factor_ref 0.0943
_reflns_number_gt 6820
_reflns_number_total 7976
_reflns_threshold_expression >2sigma(I)
_cod_data_source_file c5dt03335g2.cif
_cod_data_source_block vb108-yc
_cod_depositor_comments 'Adding full bibliography for 7036737--7036747.cif.'
_cod_original_sg_symbol_H-M P21/c
_cod_database_code 7036743

loop_
_symmetry_equiv_pos_as_xyz
'x, y, z'
'-x, y+1/2, -z+1/2'
'-x, -y, -z'
'x, -y-1/2, z-1/2'

loop_
_atom_site_label
_atom_site_type_symbol
_atom_site_fract_x
_atom_site_fract_y
_atom_site_fract_z
_atom_site_U_iso_or_equiv
_atom_site_adp_type
_atom_site_occupancy
_atom_site_symmetry_multiplicity
_atom_site_calc_flag
_atom_site_refinement_flags
Bi1 Bi 0.683561(10) 0.312401(7) 0.162855(7) 0.02147(7) Uani 1 1 d .
O1 O 0.8243(2) 0.24182(15) 0.09911(14) 0.0275(5) Uani 1 1 d .
O2 O 0.9424(2) 0.26707(18) 0.19995(15) 0.0322(6) Uani 1 1 d .
O3 O 0.9153(2) 0.16309(17) -0.01244(15) 0.0272(5) Uani 1 1 d .
O4 O 0.5233(2) 0.38307(16) 0.20787(14) 0.0269(5) Uani 1 1 d .
O5 O 0.6530(2) 0.39876(17) 0.30400(15) 0.0292(5) Uani 1 1 d .
O6 O 0.2933(2) 0.41612(17) 0.22841(16) 0.0327(6) Uani 1 1 d .
C1 C 0.9263(3) 0.2355(2) 0.1373(2) 0.0239(6) Uani 1 1 d .
C2 C 1.0264(3) 0.1870(2) 0.1014(2) 0.0247(7) Uani 1 1 d .
C3 C 1.0166(3) 0.1517(2) 0.0286(2) 0.0245(7) Uani 1 1 d .
C4 C 1.1170(3) 0.1061(2) 0.0030(2) 0.0293(7) Uani 1 1 d .
H4 H 1.1132 0.0825 -0.0458 0.035 Uiso 1 1 calc R
C5 C 1.2213(3) 0.0949(3) 0.0477(2) 0.0359(9) Uani 1 1 d .
H5 H 1.2875 0.0634 0.0293 0.043 Uiso 1 1 calc R
C6 C 1.2304(3) 0.1291(3) 0.1189(2) 0.0346(8) Uani 1 1 d .
H6 H 1.3019 0.1210 0.1495 0.042 Uiso 1 1 calc R
C7 C 1.1334(4) 0.1750(2) 0.1447(2) 0.0293(8) Uani 1 1 d .
H7 H 1.1396 0.1992 0.1932 0.035 Uiso 1 1 calc R
C8 C 0.9072(4) 0.1260(3) -0.0857(2) 0.0349(8) Uani 1 1 d .
H8A H 0.9703 0.1499 -0.1169 0.052 Uiso 1 1 calc R
H8B H 0.8265 0.1374 -0.1086 0.052 Uiso 1 1 calc R
H8C H 0.9192 0.0654 -0.0815 0.052 Uiso 1 1 calc R
C9 C 0.5506(3) 0.4093(2) 0.2744(2) 0.0239(6) Uani 1 1 d .
C10 C 0.4526(3) 0.4542(2) 0.3152(2) 0.0245(7) Uani 1 1 d .
C11 C 0.3295(3) 0.4600(2) 0.2912(2) 0.0266(7) Uani 1 1 d .
C12 C 0.2503(4) 0.5086(3) 0.3321(2) 0.0348(9) Uani 1 1 d .
H12 H 0.1670 0.5129 0.3162 0.042 Uiso 1 1 calc R
C13 C 0.2902(4) 0.5503(2) 0.3948(2) 0.0379(9) Uani 1 1 d .
H13 H 0.2347 0.5843 0.4210 0.045 Uiso 1 1 calc R
C14 C 0.4103(4) 0.5440(2) 0.4208(2) 0.0369(9) Uani 1 1 d .
H14 H 0.4372 0.5722 0.4651 0.044 Uiso 1 1 calc R
C15 C 0.4898(4) 0.4959(2) 0.3808(2) 0.0283(7) Uani 1 1 d .
H15 H 0.5722 0.4908 0.3983 0.034 Uiso 1 1 calc R
C16 C 0.1660(4) 0.4166(3) 0.2073(3) 0.0462(11) Uani 1 1 d .
H16A H 0.1194 0.3901 0.2467 0.069 Uiso 1 1 calc R
H16B H 0.1534 0.3856 0.1604 0.069 Uiso 1 1 calc R
H16C H 0.1384 0.4745 0.2004 0.069 Uiso 1 1 calc R
C17 C 0.7853(3) 0.4278(2) 0.1411(2) 0.0251(7) Uani 1 1 d .
C18 C 0.8308(3) 0.4821(2) 0.1956(2) 0.0314(8) Uani 1 1 d .
H18 H 0.8213 0.4705 0.2472 0.038 Uiso 1 1 calc R
C19 C 0.8911(3) 0.5543(2) 0.1726(2) 0.0338(8) Uani 1 1 d .
H19 H 0.9234 0.5916 0.2095 0.041 Uiso 1 1 calc R
C20 C 0.9055(3) 0.5733(2) 0.0977(2) 0.0335(8) Uani 1 1 d .
C21 C 0.8574(4) 0.5176(3) 0.0446(2) 0.0390(9) Uani 1 1 d .
H21 H 0.8660 0.5291 -0.0071 0.047 Uiso 1 1 calc R
C22 C 0.7967(4) 0.4452(3) 0.0661(2) 0.0358(8) Uani 1 1 d .
H22 H 0.7635 0.4080 0.0293 0.043 Uiso 1 1 calc R
C23 C 0.9695(4) 0.6522(3) 0.0739(3) 0.0414(10) Uani 1 1 d .
H23A H 0.9091 0.6924 0.0541 0.062 Uiso 1 1 calc R
H23B H 1.0274 0.6388 0.0350 0.062 Uiso 1 1 calc R
H23C H 1.0135 0.6768 0.1171 0.062 Uiso 1 1 calc R
C24 C 0.5605(3) 0.2864(2) 0.0657(2) 0.0230(6) Uani 1 1 d .
C25 C 0.4363(4) 0.3056(2) 0.0696(2) 0.0278(7) Uani 1 1 d .
H25 H 0.4049 0.3295 0.1137 0.033 Uiso 1 1 calc R
C26 C 0.3593(3) 0.2892(2) 0.0080(2) 0.0299(7) Uani 1 1 d .
H26 H 0.2751 0.3030 0.0102 0.036 Uiso 1 1 calc R
C27 C 0.4026(3) 0.2529(2) -0.0567(2) 0.0270(7) Uani 1 1 d .
C28 C 0.5261(3) 0.2332(2) -0.0589(2) 0.0265(7) Uani 1 1 d .
H28 H 0.5569 0.2081 -0.1027 0.032 Uiso 1 1 calc R
C29 C 0.6054(3) 0.2493(2) 0.00156(19) 0.0253(7) Uani 1 1 d .
H29 H 0.6894 0.2353 -0.0008 0.030 Uiso 1 1 calc R
C30 C 0.3173(4) 0.2362(3) -0.1231(2) 0.0338(8) Uani 1 1 d .
H30A H 0.2603 0.1914 -0.1106 0.051 Uiso 1 1 calc R
H30B H 0.3649 0.2191 -0.1660 0.051 Uiso 1 1 calc R
H30C H 0.2715 0.2872 -0.1357 0.051 Uiso 1 1 calc R
C31 C 0.6557(3) 0.2142(2) 0.2457(2) 0.0250(7) Uani 1 1 d .
C32 C 0.7437(4) 0.1886(2) 0.2988(2) 0.0287(8) Uani 1 1 d .
H32 H 0.8235 0.2117 0.2998 0.034 Uiso 1 1 calc R
C33 C 0.7111(4) 0.1282(2) 0.3500(2) 0.0310(8) Uani 1 1 d .
H33 H 0.7703 0.1093 0.3860 0.037 Uiso 1 1 calc R
C34 C 0.5937(4) 0.0945(2) 0.3504(2) 0.0291(7) Uani 1 1 d .
C35 C 0.5096(4) 0.1202(2) 0.2958(2) 0.0298(7) Uani 1 1 d .
H35 H 0.4302 0.0963 0.2943 0.036 Uiso 1 1 calc R
C36 C 0.5390(4) 0.1804(2) 0.2431(2) 0.0279(7) Uani 1 1 d .
H36 H 0.4805 0.1980 0.2061 0.033 Uiso 1 1 calc R
C37 C 0.5583(4) 0.0342(3) 0.4108(2) 0.0380(9) Uani 1 1 d .
H37A H 0.5349 0.0656 0.4552 0.057 Uiso 1 1 calc R
H37B H 0.6277 -0.0022 0.4238 0.057 Uiso 1 1 calc R
H37C H 0.4892 0.0000 0.3927 0.057 Uiso 1 1 calc R

loop_
_atom_site_aniso_label
_atom_site_aniso_U_11
_atom_site_aniso_U_22
_atom_site_aniso_U_33
_atom_site_aniso_U_23
_atom_site_aniso_U_13
_atom_site_aniso_U_12
Bi1 0.02104(9) 0.02335(9) 0.02004(10) -0.00055(4) 0.00087(5) 0.00138(4)
O1 0.0229(12) 0.0288(13) 0.0309(14) -0.0023(10) -0.0008(10) 0.0035(10)
O2 0.0299(13) 0.0386(15) 0.0282(14) -0.0045(11) 0.0016(11) 0.0018(11)
O3 0.0237(12) 0.0332(13) 0.0246(14) -0.0040(10) -0.0005(10) 0.0000(10)
O4 0.0280(12) 0.0308(13) 0.0218(13) -0.0039(9) -0.0013(10) 0.0048(10)
O5 0.0258(12) 0.0337(14) 0.0279(14) -0.0033(10) -0.0019(10) -0.0001(10)
O6 0.0239(12) 0.0349(15) 0.0391(16) -0.0020(11) -0.0025(11) -0.0005(10)
C1 0.0216(15) 0.0239(16) 0.0264(18) 0.0023(12) 0.0041(13) -0.0015(12)
C2 0.0236(16) 0.0260(17) 0.0248(19) 0.0029(12) 0.0057(14) 0.0003(12)
C3 0.0252(15) 0.0240(16) 0.0246(18) 0.0023(12) 0.0067(13) -0.0016(12)
C4 0.0272(17) 0.0300(18) 0.031(2) -0.0041(14) 0.0038(14) 0.0017(13)
C5 0.0281(18) 0.037(2) 0.043(2) -0.0017(16) 0.0015(16) 0.0081(15)
C6 0.0257(17) 0.038(2) 0.040(2) -0.0008(16) -0.0023(15) 0.0054(15)
C7 0.0268(17) 0.0327(19) 0.028(2) 0.0009(14) 0.0001(15) 0.0015(14)
C8 0.036(2) 0.039(2) 0.030(2) -0.0046(15) -0.0024(16) 0.0004(16)
C9 0.0269(16) 0.0225(15) 0.0223(18) 0.0005(12) 0.0024(13) -0.0013(12)
C10 0.0321(17) 0.0210(16) 0.0206(17) 0.0019(11) 0.0051(13) 0.0012(12)
C11 0.0279(16) 0.0246(16) 0.0275(19) 0.0048(12) 0.0047(14) 0.0011(12)
C12 0.039(2) 0.035(2) 0.031(2) 0.0082(15) 0.0114(16) 0.0153(16)
C13 0.050(2) 0.0261(19) 0.039(2) 0.0050(15) 0.0203(18) 0.0145(16)
C14 0.060(3) 0.0258(19) 0.025(2) -0.0005(13) 0.0094(18) 0.0055(17)
C15 0.0395(19) 0.0206(16) 0.0249(18) 0.0007(12) 0.0037(15) -0.0011(14)
C16 0.0243(18) 0.051(3) 0.063(3) -0.003(2) -0.0063(19) -0.0004(17)
C17 0.0215(14) 0.0238(16) 0.0301(18) -0.0005(13) 0.0004(13) 0.0001(12)
C18 0.0294(17) 0.0336(19) 0.031(2) -0.0040(14) 0.0026(15) 0.0009(14)
C19 0.0293(17) 0.032(2) 0.040(2) -0.0074(16) -0.0005(15) -0.0027(15)
C20 0.0247(16) 0.0284(19) 0.047(2) 0.0047(15) -0.0033(15) -0.0003(14)
C21 0.045(2) 0.042(2) 0.030(2) 0.0042(17) 0.0004(18) -0.0121(18)
C22 0.041(2) 0.035(2) 0.031(2) -0.0006(15) -0.0019(16) -0.0086(17)
C23 0.032(2) 0.034(2) 0.059(3) 0.0076(19) -0.0015(19) -0.0055(16)
C24 0.0257(16) 0.0203(15) 0.0229(18) -0.0011(12) 0.0002(13) 0.0001(12)
C25 0.0288(18) 0.0316(19) 0.0230(19) -0.0030(12) 0.0005(14) 0.0028(13)
C26 0.0277(17) 0.0325(18) 0.029(2) -0.0047(14) -0.0027(15) 0.0029(14)
C27 0.0307(17) 0.0258(17) 0.0245(18) -0.0003(13) -0.0016(14) 0.0008(13)
C28 0.0339(18) 0.0255(17) 0.0205(17) -0.0011(12) 0.0042(14) -0.0011(13)
C29 0.0279(16) 0.0243(16) 0.0239(17) 0.0007(12) 0.0021(13) 0.0014(13)
C30 0.0328(19) 0.039(2) 0.029(2) -0.0028(15) -0.0059(15) 0.0001(15)
C31 0.0286(17) 0.0236(16) 0.0228(18) -0.0010(12) 0.0014(13) 0.0020(13)
C32 0.0293(18) 0.0299(19) 0.027(2) 0.0012(13) -0.0013(15) 0.0025(13)
C33 0.0373(19) 0.0333(19) 0.0223(18) -0.0009(13) -0.0015(15) 0.0016(15)
C34 0.0394(19) 0.0253(17) 0.0228(18) -0.0027(13) 0.0054(15) -0.0027(14)
C35 0.0345(18) 0.0279(18) 0.0271(19) -0.0024(13) 0.0031(15) -0.0039(14)
C36 0.0325(19) 0.0265(18) 0.0244(19) -0.0004(12) -0.0020(15) 0.0000(13)
C37 0.054(2) 0.0285(19) 0.032(2) 0.0023(15) 0.0010(18) -0.0082(17)

loop_
_atom_type_symbol
_atom_type_description
_atom_type_scat_dispersion_real
_atom_type_scat_dispersion_imag
_atom_type_scat_source
C C 0.0033 0.0016 'International Tables Vol C Tables 4.2.6.8 and 6.1.1.4'
H H 0.0000 0.0000 'International Tables Vol C Tables 4.2.6.8 and 6.1.1.4'
O O 0.0106 0.0060 'International Tables Vol C Tables 4.2.6.8 and 6.1.1.4'
Bi Bi -4.1077 10.2566 'International Tables Vol C Tables 4.2.6.8 and 6.1.1.4'

loop_
_geom_angle_atom_site_label_1
_geom_angle_atom_site_label_2
_geom_angle_atom_site_label_3
_geom_angle
C31 Bi1 C17 143.65(13)
C31 Bi1 C24 107.69(13)
C17 Bi1 C24 108.66(13)
C31 Bi1 O1 95.51(12)
C17 Bi1 O1 88.35(11)
C24 Bi1 O1 85.33(11)
C31 Bi1 O4 89.46(12)
C17 Bi1 O4 92.76(11)
C24 Bi1 O4 84.92(11)
O1 Bi1 O4 170.02(9)
C31 Bi1 O5 74.31(11)
C17 Bi1 O5 80.12(11)
C24 Bi1 O5 133.58(10)
O1 Bi1 O5 141.08(8)
O4 Bi1 O5 48.73(8)
C31 Bi1 O2 80.03(11)
C17 Bi1 O2 76.03(10)
C24 Bi1 O2 133.14(10)
O1 Bi1 O2 47.83(8)
O4 Bi1 O2 141.94(8)
O5 Bi1 O2 93.26(7)
C1 O1 Bi1 111.4(2)
C1 O2 Bi1 77.8(2)
C3 O3 C8 118.4(3)
C9 O4 Bi1 109.4(2)
C9 O5 Bi1 79.7(2)
C11 O6 C16 117.8(3)
O2 C1 O1 122.9(3)
O2 C1 C2 120.8(3)
O1 C1 C2 116.3(3)
C7 C2 C3 119.5(3)
C7 C2 C1 116.3(3)
C3 C2 C1 124.2(3)
O3 C3 C4 122.7(3)
O3 C3 C2 119.5(3)
C4 C3 C2 117.8(3)
C5 C4 C3 121.2(4)
C4 C5 C6 120.9(4)
C7 C6 C5 118.8(4)
C6 C7 C2 121.9(4)
O5 C9 O4 122.1(3)
O5 C9 C10 120.8(3)
O4 C9 C10 117.1(3)
C15 C10 C11 118.5(3)
C15 C10 C9 116.2(3)
C11 C10 C9 125.3(3)
O6 C11 C12 123.2(3)
O6 C11 C10 117.8(3)
C12 C11 C10 119.0(4)
C13 C12 C11 121.0(4)
C12 C13 C14 121.2(4)
C15 C14 C13 118.4(4)
C14 C15 C10 121.9(4)
C22 C17 C18 121.1(3)
C22 C17 Bi1 113.8(3)
C18 C17 Bi1 125.1(3)
C17 C18 C19 118.2(4)
C20 C19 C18 122.3(4)
C19 C20 C21 117.8(4)
C19 C20 C23 121.5(4)
C21 C20 C23 120.7(4)
C22 C21 C20 121.0(4)
C17 C22 C21 119.6(4)
C29 C24 C25 120.1(3)
C29 C24 Bi1 120.4(2)
C25 C24 Bi1 119.5(3)
C26 C25 C24 119.1(4)
C27 C26 C25 121.5(4)
C26 C27 C28 118.4(3)
C26 C27 C30 120.5(3)
C28 C27 C30 121.1(3)
C29 C28 C27 121.4(3)
C28 C29 C24 119.4(3)
C36 C31 C32 121.7(4)
C36 C31 Bi1 113.9(3)
C32 C31 Bi1 124.4(3)
C33 C32 C31 117.9(4)
C32 C33 C34 121.9(4)
C35 C34 C33 118.5(4)
C35 C34 C37 120.9(4)
C33 C34 C37 120.5(4)
C34 C35 C36 121.3(4)
C31 C36 C35 118.6(4)

loop_
_geom_bond_atom_site_label_1
_geom_bond_atom_site_label_2
_geom_bond_distance
Bi1 C31 2.186(4)
Bi1 C17 2.195(3)
Bi1 C24 2.205(3)
Bi1 O1 2.249(2)
Bi1 O4 2.257(2)
Bi1 O5 2.905(3)
Bi1 O2 2.983(3)
O1 C1 1.296(4)
O2 C1 1.236(4)
O3 C3 1.324(4)
O3 C8 1.438(5)
O4 C9 1.288(4)
O5 C9 1.237(4)
O6 C11 1.371(5)
O6 C16 1.434(4)
C1 C2 1.504(5)
C2 C7 1.399(5)
C2 C3 1.419(5)
C3 C4 1.409(5)
C4 C5 1.386(5)
C5 C6 1.388(6)
C6 C7 1.383(5)
C9 C10 1.499(5)
C10 C15 1.399(5)
C10 C11 1.406(5)
C11 C12 1.391(5)
C12 C13 1.364(6)
C13 C14 1.386(6)
C14 C15 1.379(5)
C17 C22 1.379(5)
C17 C18 1.386(5)
C18 C19 1.398(5)
C19 C20 1.387(6)
C20 C21 1.393(6)
C20 C23 1.511(5)
C21 C22 1.394(6)
C24 C29 1.395(5)
C24 C25 1.399(5)
C25 C26 1.392(5)
C26 C27 1.391(5)
C27 C28 1.391(5)
C27 C30 1.512(5)
C28 C29 1.391(5)
C31 C36 1.387(5)
C31 C32 1.394(5)
C32 C33 1.385(5)
C33 C34 1.394(5)
C34 C35 1.384(5)
C34 C37 1.508(5)
C35 C36 1.392(5)
